data_7249411
loop_
_publ_author_name
'Churakov, Andrei V.'

_publ_section_title
;
 Three peroxomorphic H2O2 adducts of antibiotic furacin: the first cases
 of 2D hydrogen-bonded peroxide layers and concerted flip-flop hydrogen
 disorder of peroxide species
;
_journal_issue 42
_journal_name_full CrystEngComm
_journal_page_first 5996
_journal_page_last 6002
_journal_paper_doi 10.1039/D4CE00822G
_journal_volume 26
_journal_year 2024
_chemical_formula_moiety 'C6 H6 N4 O4, 1.5(H2 O2)'
_chemical_formula_sum 'C6 H9 N4 O7'
_chemical_formula_weight 249.17
_space_group_crystal_system monoclinic
_space_group_IT_number 15
_space_group_name_Hall '-C 2yc'
_space_group_name_H-M_alt 'C 1 2/c 1'
_atom_sites_solution_hydrogens difmap
_atom_sites_solution_primary direct
_atom_sites_solution_secondary difmap
_audit_creation_method SHELXL-2018/3
_audit_update_record
;
2023-07-04 deposited with the CCDC.	2024-10-01 downloaded from the CCDC.
;
_cell_angle_alpha 90
_cell_angle_beta 101.447(1)
_cell_angle_gamma 90
_cell_formula_units_Z 8
_cell_length_a 12.6420(4)
_cell_length_b 8.4671(3)
_cell_length_c 18.6298(6)
_cell_measurement_reflns_used 7267
_cell_measurement_temperature 100(2)
_cell_measurement_theta_max 30.518
_cell_measurement_theta_min 2.914
_cell_volume 1954.49(11)
_computing_cell_refinement 'SAINT (Bruker, 2018)'
_computing_data_collection '<i>APEX3</i> (Bruker, 2018)'
_computing_data_reduction 'SAINT (Bruker, 2018)'
_computing_structure_refinement 'SHELXL-2018/3 (Sheldrick, 2018)'
_computing_structure_solution 'SHELXT (Sheldrick, 2016)'
_diffrn_ambient_temperature 100(2)
_diffrn_measured_fraction_theta_full 1.000
_diffrn_measured_fraction_theta_max 1.000
_diffrn_measurement_device_type 'Bruker D8 Venture'
_diffrn_measurement_method \w
_diffrn_radiation_type MoK\a
_diffrn_radiation_wavelength 0.71073
_diffrn_reflns_av_R_equivalents 0.0264
_diffrn_reflns_av_unetI/netI 0.0193
_diffrn_reflns_Laue_measured_fraction_full 1.000
_diffrn_reflns_Laue_measured_fraction_max 1.000
_diffrn_reflns_limit_h_max 17
_diffrn_reflns_limit_h_min -17
_diffrn_reflns_limit_k_max 11
_diffrn_reflns_limit_k_min -11
_diffrn_reflns_limit_l_max 26
_diffrn_reflns_limit_l_min -26
_diffrn_reflns_number 15596
_diffrn_reflns_point_group_measured_fraction_full 1.000
_diffrn_reflns_point_group_measured_fraction_max 1.000
_diffrn_reflns_theta_full 25.242
_diffrn_reflns_theta_max 29.995
_diffrn_reflns_theta_min 2.231
_exptl_absorpt_coefficient_mu 0.156
_exptl_absorpt_correction_type multi-scan
_exptl_absorpt_process_details 'SADABS (Bruker, 2016)'
_exptl_crystal_colour orange
_exptl_crystal_density_diffrn 1.694
_exptl_crystal_description prism
_exptl_crystal_F_000 1032
_exptl_crystal_size_max 0.250
_exptl_crystal_size_mid 0.200
_exptl_crystal_size_min 0.200
_exptl_transmission_factor_max 0.9281
_exptl_transmission_factor_min 0.8903
_refine_diff_density_max 0.368
_refine_diff_density_min -0.268
_refine_diff_density_rms 0.048
_refine_ls_extinction_method none
_refine_ls_goodness_of_fit_ref 1.048
_refine_ls_hydrogen_treatment refall
_refine_ls_matrix_type full
_refine_ls_number_parameters 190
_refine_ls_number_reflns 2855
_refine_ls_number_restraints 0
_refine_ls_restrained_S_all 1.048
_refine_ls_R_factor_all 0.0385
_refine_ls_R_factor_gt 0.0315
_refine_ls_shift/su_max 0.001
_refine_ls_shift/su_mean 0.000
_refine_ls_structure_factor_coef Fsqd
_refine_ls_weighting_details 'w=1/[\s^2^(Fo^2^)+(0.0405P)^2^+1.4921P] where P=(Fo^2^+2Fc^2^)/3'
_refine_ls_weighting_scheme calc
_refine_ls_wR_factor_gt 0.0803
_refine_ls_wR_factor_ref 0.0844
_reflns_Friedel_coverage 0.000
_reflns_number_gt 2473
_reflns_number_total 2855
_reflns_threshold_expression 'I > 2\s(I)'
_cod_data_source_file d4ce00822g3.cif
_cod_data_source_block a2
_cod_depositor_comments 'Adding full bibliography for 7249410--7249412.cif.'
_cod_original_sg_symbol_H-M 'C 2/c'
_cod_database_code 7249411
_shelx_shelxl_version_number 2018/3
_shelx_space_group_comment
;
The symmetry employed for this shelxl refinement is uniquely defined
by the following loop, which should always be used as a source of
symmetry information in preference to the above space-group names.
They are only intended as comments.
;
_shelx_estimated_absorpt_t_min 0.962
_shelx_estimated_absorpt_t_max 0.970

loop_
_space_group_symop_operation_xyz
'x, y, z'
'-x, y, -z+1/2'
'x+1/2, y+1/2, z'
'-x+1/2, y+1/2, -z+1/2'
'-x, -y, -z'
'x, -y, z-1/2'
'-x+1/2, -y+1/2, -z'
'x+1/2, -y+1/2, z-1/2'

loop_
_atom_site_label
_atom_site_type_symbol
_atom_site_fract_x
_atom_site_fract_y
_atom_site_fract_z
_atom_site_U_iso_or_equiv
_atom_site_adp_type
_atom_site_occupancy
_atom_site_site_symmetry_order
_atom_site_calc_flag
_atom_site_refinement_flags_posn
_atom_site_refinement_flags_adp
_atom_site_refinement_flags_occupancy
_atom_site_disorder_assembly
_atom_site_disorder_group
O1 O 0.59926(6) 0.58029(10) 0.21347(4) 0.01740(17) Uani 1 1 d . . . . .
O2 O 0.64191(6) 0.45897(9) 0.17041(4) 0.01631(16) Uani 1 1 d . . . . .
H1 H 0.6529(14) 0.648(2) 0.2201(9) 0.030(4) Uiso 1 1 d . . . . .
H2 H 0.6742(14) 0.398(2) 0.2080(10) 0.034(4) Uiso 1 1 d . . . . .
O7 O 0.53713(7) 0.43546(10) 0.49574(5) 0.02236(19) Uani 1 1 d . . . . .
H7 H 0.5128(15) 0.366(2) 0.5198(10) 0.040(5) Uiso 1 1 d . . . . .
N1 N 0.59717(7) 0.35843(11) 0.34506(5) 0.01551(18) Uani 1 1 d . . . . .
H11 H 0.5701(13) 0.3567(18) 0.3827(8) 0.023(4) Uiso 1 1 d . . . . .
H12 H 0.5791(13) 0.4336(19) 0.3126(9) 0.024(4) Uiso 1 1 d . . . . .
N2 N 0.71507(7) 0.15640(10) 0.39158(5) 0.01299(17) Uani 1 1 d . . . . .
H21 H 0.7635(13) 0.0874(18) 0.3838(8) 0.024(4) Uiso 1 1 d . . . . .
N3 N 0.66404(7) 0.14332(10) 0.44900(4) 0.01202(17) Uani 1 1 d . . . . .
N4 N 0.43688(7) 0.17373(10) 0.63476(5) 0.01310(17) Uani 1 1 d . . . . .
O3 O 0.72295(6) 0.26721(9) 0.28299(4) 0.01509(16) Uani 1 1 d . . . . .
O4 O 0.56100(6) 0.12208(8) 0.56032(4) 0.01203(15) Uani 1 1 d . . . . .
O5 O 0.40162(6) 0.27951(9) 0.59031(4) 0.01828(17) Uani 1 1 d . . . . .
O6 O 0.39825(6) 0.13965(10) 0.68828(4) 0.01904(17) Uani 1 1 d . . . . .
C1 C 0.67812(8) 0.26396(12) 0.33724(5) 0.01233(19) Uani 1 1 d . . . . .
C2 C 0.69860(8) 0.03666(12) 0.49711(5) 0.01239(19) Uani 1 1 d . . . . .
C3 C 0.64482(8) 0.02015(12) 0.55809(5) 0.01187(18) Uani 1 1 d . . . . .
C4 C 0.66036(8) -0.07865(12) 0.61756(6) 0.01396(19) Uani 1 1 d . . . . .
C5 C 0.58243(8) -0.03670(12) 0.65958(6) 0.01408(19) Uani 1 1 d . . . . .
C6 C 0.52621(8) 0.08424(12) 0.62229(5) 0.01214(19) Uani 1 1 d . . . . .
H3 H 0.7586(12) -0.0318(17) 0.4958(8) 0.016(3) Uiso 1 1 d . . . . .
H4 H 0.7152(12) -0.1553(17) 0.6273(8) 0.018(3) Uiso 1 1 d . . . . .
H5 H 0.5709(12) -0.0808(18) 0.7043(8) 0.023(4) Uiso 1 1 d . . . . .

loop_
_atom_site_aniso_label
_atom_site_aniso_U_11
_atom_site_aniso_U_22
_atom_site_aniso_U_33
_atom_site_aniso_U_23
_atom_site_aniso_U_13
_atom_site_aniso_U_12
O1 0.0161(4) 0.0167(4) 0.0216(4) -0.0011(3) 0.0090(3) 0.0010(3)
O2 0.0197(4) 0.0160(4) 0.0145(3) -0.0008(3) 0.0065(3) -0.0003(3)
O7 0.0274(4) 0.0155(4) 0.0281(4) 0.0051(3) 0.0150(4) 0.0092(3)
N1 0.0154(4) 0.0170(4) 0.0153(4) 0.0027(3) 0.0057(3) 0.0033(3)
N2 0.0142(4) 0.0139(4) 0.0125(4) -0.0002(3) 0.0065(3) 0.0025(3)
N3 0.0123(4) 0.0138(4) 0.0109(4) -0.0020(3) 0.0046(3) -0.0016(3)
N4 0.0117(4) 0.0132(4) 0.0150(4) -0.0015(3) 0.0041(3) -0.0010(3)
O3 0.0180(4) 0.0160(4) 0.0128(3) 0.0003(3) 0.0069(3) 0.0014(3)
O4 0.0119(3) 0.0126(3) 0.0126(3) 0.0012(3) 0.0050(2) 0.0023(2)
O5 0.0172(4) 0.0164(4) 0.0221(4) 0.0039(3) 0.0060(3) 0.0054(3)
O6 0.0187(4) 0.0220(4) 0.0197(4) 0.0005(3) 0.0119(3) 0.0000(3)
C1 0.0120(4) 0.0127(4) 0.0122(4) -0.0019(3) 0.0021(3) -0.0019(3)
C2 0.0114(4) 0.0132(4) 0.0128(4) -0.0024(3) 0.0030(3) 0.0001(3)
C3 0.0105(4) 0.0116(4) 0.0137(4) -0.0018(3) 0.0027(3) 0.0009(3)
C4 0.0130(4) 0.0143(5) 0.0147(4) 0.0011(4) 0.0028(3) 0.0015(3)
C5 0.0138(4) 0.0148(4) 0.0140(4) 0.0013(4) 0.0037(4) 0.0004(3)
C6 0.0119(4) 0.0132(4) 0.0122(4) -0.0007(3) 0.0045(3) -0.0009(3)

loop_
_atom_type_symbol
_atom_type_description
_atom_type_scat_dispersion_real
_atom_type_scat_dispersion_imag
_atom_type_scat_source
C C 0.0033 0.0016 'International Tables Vol C Tables 4.2.6.8 and 6.1.1.4'
H H 0.0000 0.0000 'International Tables Vol C Tables 4.2.6.8 and 6.1.1.4'
N N 0.0061 0.0033 'International Tables Vol C Tables 4.2.6.8 and 6.1.1.4'
O O 0.0106 0.0060 'International Tables Vol C Tables 4.2.6.8 and 6.1.1.4'

loop_
_geom_angle_atom_site_label_1
_geom_angle_atom_site_label_2
_geom_angle_atom_site_label_3
_geom_angle
_geom_angle_site_symmetry_1
_geom_angle_site_symmetry_3
_geom_angle_publ_flag
O2 O1 H1 100.1(11) . . ?
O1 O2 H2 97.8(11) . . ?
O7 O7 H7 99.0(13) 5_666 . ?
C1 N1 H11 122.1(10) . . ?
C1 N1 H12 117.5(10) . . ?
H11 N1 H12 119.7(15) . . ?
N3 N2 C1 119.30(8) . . ?
N3 N2 H21 122.1(10) . . ?
C1 N2 H21 117.7(10) . . ?
C2 N3 N2 117.20(9) . . ?
O6 N4 O5 124.27(9) . . ?
O6 N4 C6 117.75(9) . . ?
O5 N4 C6 117.97(8) . . ?
C6 O4 C3 105.10(8) . . ?
O3 C1 N1 123.80(9) . . ?
O3 C1 N2 117.84(9) . . ?
N1 C1 N2 118.35(9) . . ?
N3 C2 C3 117.97(9) . . ?
N3 C2 H3 124.6(8) . . ?
C3 C2 H3 117.4(8) . . ?
C4 C3 O4 110.27(8) . . ?
C4 C3 C2 132.97(9) . . ?
O4 C3 C2 116.76(8) . . ?
C3 C4 C5 106.81(9) . . ?
C3 C4 H4 124.0(9) . . ?
C5 C4 H4 129.2(9) . . ?
C6 C5 C4 104.89(9) . . ?
C6 C5 H5 126.2(9) . . ?
C4 C5 H5 129.0(9) . . ?
O4 C6 C5 112.93(9) . . ?
O4 C6 N4 114.70(8) . . ?
C5 C6 N4 132.33(9) . . ?

loop_
_geom_bond_atom_site_label_1
_geom_bond_atom_site_label_2
_geom_bond_distance
_geom_bond_site_symmetry_2
_geom_bond_publ_flag
O1 O2 1.4701(10) . ?
O1 H1 0.876(18) . ?
O2 H2 0.899(18) . ?
O7 O7 1.4697(15) 5_666 ?
O7 H7 0.837(19) . ?
N1 C1 1.3295(13) . ?
N1 H11 0.839(16) . ?
N1 H12 0.876(16) . ?
N2 N3 1.3589(11) . ?
N2 C1 1.3730(13) . ?
N2 H21 0.879(16) . ?
N3 C2 1.2862(13) . ?
N4 O6 1.2284(11) . ?
N4 O5 1.2409(11) . ?
N4 C6 1.4169(13) . ?
O3 C1 1.2531(12) . ?
O4 C6 1.3530(12) . ?
O4 C3 1.3738(12) . ?
C2 C3 1.4419(13) . ?
C2 H3 0.959(14) . ?
C3 C4 1.3710(14) . ?
C4 C5 1.4197(14) . ?
C4 H4 0.941(15) . ?
C5 C6 1.3566(14) . ?
C5 H5 0.950(15) . ?

loop_
_geom_hbond_atom_site_label_D
_geom_hbond_atom_site_label_H
_geom_hbond_atom_site_label_A
_geom_hbond_distance_DH
_geom_hbond_distance_HA
_geom_hbond_distance_DA
_geom_hbond_angle_DHA
_geom_hbond_site_symmetry_A
_geom_hbond_publ_flag
O1 H1 O3 0.876(18) 1.878(18) 2.7390(11) 167.1(16) 4_655 yes
O2 H2 O3 0.899(18) 1.794(18) 2.6893(11) 173.2(17) . yes
O7 H7 O5 0.837(19) 2.23(2) 2.9968(12) 152.8(17) . yes
O7 H7 O4 0.837(19) 2.238(19) 2.9043(11) 136.6(17) . yes
N1 H11 O7 0.839(16) 2.324(16) 3.1188(13) 158.1(14) . yes
N1 H12 O1 0.876(16) 2.282(16) 3.0927(13) 153.9(14) . yes
N2 H21 O2 0.879(16) 2.028(16) 2.8681(11) 159.7(14) 4_645 yes

loop_
_geom_torsion_atom_site_label_1
_geom_torsion_atom_site_label_2
_geom_torsion_atom_site_label_3
_geom_torsion_atom_site_label_4
_geom_torsion
_geom_torsion_site_symmetry_1
_geom_torsion_site_symmetry_2
_geom_torsion_site_symmetry_3
_geom_torsion_site_symmetry_4
_geom_torsion_publ_flag
C1 N2 N3 C2 177.23(9) . . . . ?
N3 N2 C1 O3 -176.08(9) . . . . ?
N3 N2 C1 N1 3.93(14) . . . . ?
N2 N3 C2 C3 -179.47(8) . . . . ?
C6 O4 C3 C4 0.32(11) . . . . ?
C6 O4 C3 C2 -179.08(8) . . . . ?
N3 C2 C3 C4 180.00(11) . . . . ?
N3 C2 C3 O4 -0.78(14) . . . . ?
O4 C3 C4 C5 -0.11(12) . . . . ?
C2 C3 C4 C5 179.15(10) . . . . ?
C3 C4 C5 C6 -0.14(11) . . . . ?
C3 O4 C6 C5 -0.42(11) . . . . ?
C3 O4 C6 N4 -178.54(8) . . . . ?
C4 C5 C6 O4 0.36(12) . . . . ?
C4 C5 C6 N4 178.04(10) . . . . ?
O6 N4 C6 O4 176.52(8) . . . . ?
O5 N4 C6 O4 -2.28(13) . . . . ?
O6 N4 C6 C5 -1.13(16) . . . . ?
O5 N4 C6 C5 -179.93(11) . . . . ?
H1 O1 O2 H2 91.3(15) . . . . ?
